data_4337712
loop_
_publ_author_name
'Cao, Wei'
'Zheng, Xiang-Jun'
'Sun, Ji-Ping'
'Wong, Wing-Tak'
'Fang, De-Cai'
'Zhang, Jia-Xin'
'Jin, Lin-Pei'

_publ_section_title
;
 A Highly Selective Chemosensor for Al(III) and Zn(II) and Its
 Coordination with Metal Ions.
;
_journal_issue 6
_journal_name_full 'Inorganic chemistry'
_journal_page_first 3012
_journal_page_last 3021
_journal_paper_doi 10.1021/ic402811x
_journal_volume 53
_journal_year 2014
_chemical_formula_sum 'C30 H28 N6 Ni O4'
_chemical_formula_weight 595.29
_chemical_name_systematic
; 
 ? 
;
_space_group_IT_number 14
_symmetry_cell_setting monoclinic
_symmetry_space_group_name_Hall '-P 2yn'
_symmetry_space_group_name_H-M 'P 1 21/n 1'
_atom_sites_solution_hydrogens geom
_atom_sites_solution_primary direct
_atom_sites_solution_secondary difmap
_audit_creation_method SHELXL-97
_cell_angle_alpha 90.00
_cell_angle_beta 98.426(3)
_cell_angle_gamma 90.00
_cell_formula_units_Z 2
_cell_length_a 6.7610(14)
_cell_length_b 8.7428(17)
_cell_length_c 22.919(5)
_cell_measurement_reflns_used 2054
_cell_measurement_temperature 296(2)
_cell_measurement_theta_max 26.02
_cell_measurement_theta_min 2.94
_cell_volume 1340.1(5)
_computing_cell_refinement 'Bruker SMART'
_computing_data_collection 'Bruker SMART'
_computing_data_reduction 'Bruker SAINT'
_computing_molecular_graphics 'Bruker SHELXTL'
_computing_publication_material 'Bruker SHELXTL'
_computing_structure_refinement 'SHELXL-97 (Sheldrick, 1997)'
_computing_structure_solution 'SHELXS-97 (Sheldrick, 1990)'
_diffrn_ambient_temperature 296(2)
_diffrn_measured_fraction_theta_full 0.976
_diffrn_measured_fraction_theta_max 0.976
_diffrn_measurement_device_type 'CCD area detector'
_diffrn_measurement_method 'phi and omega scans'
_diffrn_radiation_monochromator graphite
_diffrn_radiation_source 'fine-focus sealed tube'
_diffrn_radiation_type MoK\a
_diffrn_radiation_wavelength 0.71073
_diffrn_reflns_av_R_equivalents 0.0357
_diffrn_reflns_av_sigmaI/netI 0.0451
_diffrn_reflns_limit_h_max 8
_diffrn_reflns_limit_h_min -7
_diffrn_reflns_limit_k_max 9
_diffrn_reflns_limit_k_min -11
_diffrn_reflns_limit_l_max 29
_diffrn_reflns_limit_l_min -29
_diffrn_reflns_number 7784
_diffrn_reflns_theta_full 27.54
_diffrn_reflns_theta_max 27.54
_diffrn_reflns_theta_min 1.80
_exptl_absorpt_coefficient_mu 0.773
_exptl_absorpt_correction_T_max 0.9624
_exptl_absorpt_correction_T_min 0.8734
_exptl_absorpt_correction_type multi-scan
_exptl_absorpt_process_details SADABS
_exptl_crystal_colour yellow
_exptl_crystal_density_diffrn 1.475
_exptl_crystal_density_method 'not measured'
_exptl_crystal_description block
_exptl_crystal_F_000 620
_exptl_crystal_size_max 0.18
_exptl_crystal_size_mid 0.06
_exptl_crystal_size_min 0.05
_refine_diff_density_max 0.570
_refine_diff_density_min -0.400
_refine_diff_density_rms 0.057
_refine_ls_extinction_method none
_refine_ls_goodness_of_fit_ref 1.020
_refine_ls_hydrogen_treatment mixed
_refine_ls_matrix_type full
_refine_ls_number_parameters 196
_refine_ls_number_reflns 3033
_refine_ls_number_restraints 0
_refine_ls_restrained_S_all 1.020
_refine_ls_R_factor_all 0.0588
_refine_ls_R_factor_gt 0.0397
_refine_ls_shift/su_max 0.001
_refine_ls_shift/su_mean 0.000
_refine_ls_structure_factor_coef Fsqd
_refine_ls_weighting_details 'calc w=1/[\s^2^(Fo^2^)+(0.0562P)^2^+0.0000P] where P=(Fo^2^+2Fc^2^)/3'
_refine_ls_weighting_scheme calc
_refine_ls_wR_factor_gt 0.0962
_refine_ls_wR_factor_ref 0.1048
_reflns_number_gt 2239
_reflns_number_total 3033
_reflns_threshold_expression >2sigma(I)
_cod_data_source_file ic402811x_si_002.cif
_cod_data_source_block Nicomplex
_cod_depositor_comments
;
The following automatic conversions were performed:

'_symmetry_cell_setting' value 'Monoclinic' changed to 'monoclinic'
according to
/usr/data/users/saulius/crontab/automatic-downloads/current/ACS/lib/dictionaries/cif_core.dic
dictionary named 'cif_core.dic' version 2.4.2 from
2011-04-26.

'_exptl_absorpt_correction_type' value 'Multi-scan'
changed to 'multi-scan' according to
/usr/data/users/saulius/crontab/automatic-downloads/current/ACS/lib/dictionaries/cif_core.dic
dictionary named 'cif_core.dic' version 2.4.2 from 2011-04-26.

Automatic conversion script
Id: cif_fix_values 2281 2013-09-26 08:29:07Z andrius 
;
_cod_original_sg_symbol_H-M P2(1)/n
_cod_database_code 4337712

loop_
_symmetry_equiv_pos_as_xyz
'x, y, z'
'-x+1/2, y+1/2, -z+1/2'
'-x, -y, -z'
'x-1/2, -y-1/2, z-1/2'

loop_
_atom_site_label
_atom_site_type_symbol
_atom_site_fract_x
_atom_site_fract_y
_atom_site_fract_z
_atom_site_U_iso_or_equiv
_atom_site_adp_type
_atom_site_occupancy
_atom_site_symmetry_multiplicity
_atom_site_calc_flag
_atom_site_refinement_flags
C1 C 0.8146(3) 0.4592(2) 0.90791(10) 0.0327(5) Uani 1 1 d .
C2 C 0.9608(3) 0.4959(2) 0.83195(10) 0.0355(5) Uani 1 1 d .
C3 C 0.7800(3) 0.5790(3) 0.82301(10) 0.0380(5) Uani 1 1 d .
C4 C 0.7246(4) 0.6683(3) 0.77315(10) 0.0490(6) Uani 1 1 d .
H4 H 0.6049 0.7224 0.7675 0.059 Uiso 1 1 calc R
C5 C 0.8560(4) 0.6728(3) 0.73233(11) 0.0528(7) Uani 1 1 d .
H5 H 0.8246 0.7324 0.6986 0.063 Uiso 1 1 calc R
C6 C 1.0350(4) 0.5901(3) 0.74032(10) 0.0509(7) Uani 1 1 d .
H6 H 1.1192 0.5957 0.7117 0.061 Uiso 1 1 calc R
C7 C 1.0898(4) 0.5006(3) 0.78944(11) 0.0452(6) Uani 1 1 d .
H7 H 1.2084 0.4451 0.7942 0.054 Uiso 1 1 calc R
C8 C 0.8815(3) 0.3093(3) 0.98911(10) 0.0379(5) Uani 1 1 d .
H8 H 0.9820 0.2767 0.9683 0.045 Uiso 1 1 calc R
C9 C 0.8789(3) 0.2369(3) 1.04485(9) 0.0342(5) Uani 1 1 d .
C10 C 1.0418(4) 0.1384(3) 1.06440(11) 0.0484(6) Uani 1 1 d .
H10 H 1.1394 0.1225 1.0403 0.058 Uiso 1 1 calc R
C11 C 1.0588(4) 0.0663(3) 1.11777(12) 0.0518(7) Uani 1 1 d .
H11 H 1.1685 0.0043 1.1304 0.062 Uiso 1 1 calc R
C12 C 0.9103(4) 0.0868(3) 1.15283(10) 0.0444(6) Uani 1 1 d .
H12 H 0.9211 0.0376 1.1891 0.053 Uiso 1 1 calc R
C13 C 0.7485(4) 0.1779(3) 1.13500(10) 0.0408(5) Uani 1 1 d .
H13 H 0.6499 0.1877 1.1591 0.049 Uiso 1 1 calc R
C14 C 0.7273(3) 0.2581(3) 1.08035(9) 0.0336(5) Uani 1 1 d .
C15 C 0.3901(4) 0.1887(3) 0.93555(14) 0.0615(8) Uani 1 1 d .
H15A H 0.4639 0.1895 0.9028 0.092 Uiso 1 1 calc R
H15B H 0.2716 0.1279 0.9258 0.092 Uiso 1 1 calc R
H15C H 0.4715 0.1460 0.9695 0.092 Uiso 1 1 calc R
N1 N 0.7633(2) 0.4145(2) 0.96321(7) 0.0317(4) Uani 1 1 d .
N2 N 0.9786(3) 0.4208(2) 0.88583(8) 0.0354(4) Uani 1 1 d .
N3 N 0.6912(3) 0.5505(2) 0.87239(8) 0.0389(5) Uani 1 1 d .
Ni1 Ni 0.5000 0.5000 1.0000 0.03038(14) Uani 1 2 d S
O1 O 0.5725(2) 0.34643(19) 1.06507(7) 0.0422(4) Uani 1 1 d .
O2 O 0.3359(3) 0.3397(2) 0.94815(9) 0.0493(5) Uani 1 1 d .
H1 H 0.588(4) 0.595(3) 0.8854(12) 0.059(8) Uiso 1 1 d .
H2A H 0.244(4) 0.366(3) 0.9278(13) 0.065(10) Uiso 1 1 d .

loop_
_atom_site_aniso_label
_atom_site_aniso_U_11
_atom_site_aniso_U_22
_atom_site_aniso_U_33
_atom_site_aniso_U_23
_atom_site_aniso_U_13
_atom_site_aniso_U_12
C1 0.0285(11) 0.0364(12) 0.0320(11) -0.0017(9) 0.0007(9) -0.0009(9)
C2 0.0352(12) 0.0390(12) 0.0319(11) -0.0053(10) 0.0039(9) -0.0045(10)
C3 0.0397(13) 0.0404(13) 0.0341(12) -0.0035(10) 0.0061(10) 0.0023(11)
C4 0.0554(16) 0.0528(15) 0.0371(13) 0.0042(12) 0.0013(11) 0.0127(12)
C5 0.0747(19) 0.0534(16) 0.0312(13) 0.0029(11) 0.0102(13) 0.0055(14)
C6 0.0633(18) 0.0586(17) 0.0343(13) -0.0038(12) 0.0190(12) -0.0016(14)
C7 0.0431(13) 0.0505(15) 0.0435(13) -0.0045(12) 0.0117(11) 0.0022(12)
C8 0.0285(11) 0.0464(14) 0.0393(12) 0.0015(10) 0.0068(9) 0.0024(10)
C9 0.0271(11) 0.0385(12) 0.0355(12) 0.0028(10) -0.0003(9) 0.0000(9)
C10 0.0377(13) 0.0528(16) 0.0550(16) 0.0094(12) 0.0071(11) 0.0099(11)
C11 0.0393(14) 0.0541(16) 0.0588(17) 0.0145(14) -0.0036(12) 0.0094(12)
C12 0.0493(15) 0.0420(14) 0.0385(13) 0.0074(11) -0.0041(11) -0.0015(11)
C13 0.0504(14) 0.0370(13) 0.0352(12) 0.0010(10) 0.0066(10) 0.0018(11)
C14 0.0321(11) 0.0319(12) 0.0353(12) -0.0016(9) 0.0003(9) 0.0006(9)
C15 0.0449(15) 0.0537(17) 0.083(2) -0.0270(15) 0.0002(15) -0.0012(13)
N1 0.0261(9) 0.0380(10) 0.0299(9) 0.0010(8) 0.0007(7) -0.0033(8)
N2 0.0303(10) 0.0425(11) 0.0326(10) -0.0007(9) 0.0015(8) 0.0012(8)
N3 0.0332(10) 0.0510(12) 0.0325(10) 0.0030(9) 0.0050(8) 0.0076(9)
Ni1 0.0253(2) 0.0347(2) 0.0304(2) -0.00031(16) 0.00134(15) 0.00056(16)
O1 0.0396(9) 0.0486(10) 0.0396(9) 0.0087(7) 0.0104(7) 0.0143(8)
O2 0.0345(10) 0.0473(10) 0.0607(12) -0.0134(9) -0.0112(9) 0.0035(8)

loop_
_atom_type_symbol
_atom_type_description
_atom_type_scat_dispersion_real
_atom_type_scat_dispersion_imag
_atom_type_scat_source
C C 0.0033 0.0016 'International Tables Vol C Tables 4.2.6.8 and 6.1.1.4'
H H 0.0000 0.0000 'International Tables Vol C Tables 4.2.6.8 and 6.1.1.4'
N N 0.0061 0.0033 'International Tables Vol C Tables 4.2.6.8 and 6.1.1.4'
O O 0.0106 0.0060 'International Tables Vol C Tables 4.2.6.8 and 6.1.1.4'
Ni Ni 0.3393 1.1124 'International Tables Vol C Tables 4.2.6.8 and 6.1.1.4'

loop_
_geom_angle_atom_site_label_1
_geom_angle_atom_site_label_2
_geom_angle_atom_site_label_3
_geom_angle
_geom_angle_site_symmetry_1
_geom_angle_site_symmetry_3
N2 C1 N3 113.54(19) . .
N2 C1 N1 126.80(19) . .
N3 C1 N1 119.66(19) . .
N2 C2 C7 130.6(2) . .
N2 C2 C3 109.47(19) . .
C7 C2 C3 119.9(2) . .
N3 C3 C4 132.8(2) . .
N3 C3 C2 105.07(19) . .
C4 C3 C2 122.1(2) . .
C5 C4 C3 116.8(2) . .
C5 C4 H4 121.6 . .
C3 C4 H4 121.6 . .
C4 C5 C6 121.8(2) . .
C4 C5 H5 119.1 . .
C6 C5 H5 119.1 . .
C7 C6 C5 121.7(2) . .
C7 C6 H6 119.2 . .
C5 C6 H6 119.2 . .
C6 C7 C2 117.7(2) . .
C6 C7 H7 121.1 . .
C2 C7 H7 121.1 . .
N1 C8 C9 129.3(2) . .
N1 C8 H8 115.4 . .
C9 C8 H8 115.4 . .
C14 C9 C10 119.6(2) . .
C14 C9 C8 124.3(2) . .
C10 C9 C8 116.1(2) . .
C11 C10 C9 121.5(2) . .
C11 C10 H10 119.3 . .
C9 C10 H10 119.3 . .
C10 C11 C12 119.1(2) . .
C10 C11 H11 120.4 . .
C12 C11 H11 120.4 . .
C13 C12 C11 121.2(2) . .
C13 C12 H12 119.4 . .
C11 C12 H12 119.4 . .
C12 C13 C14 121.5(2) . .
C12 C13 H13 119.2 . .
C14 C13 H13 119.2 . .
O1 C14 C9 123.0(2) . .
O1 C14 C13 120.0(2) . .
C9 C14 C13 117.0(2) . .
O2 C15 H15A 109.5 . .
O2 C15 H15B 109.5 . .
H15A C15 H15B 109.5 . .
O2 C15 H15C 109.5 . .
H15A C15 H15C 109.5 . .
H15B C15 H15C 109.5 . .
C8 N1 C1 112.81(18) . .
C8 N1 Ni1 122.67(14) . .
C1 N1 Ni1 124.39(14) . .
C1 N2 C2 104.53(18) . .
C1 N3 C3 107.38(19) . .
C1 N3 H1 120.3(18) . .
C3 N3 H1 131.0(18) . .
O1 Ni1 O1 180.000(1) . 3_667
O1 Ni1 O2 88.53(8) . 3_667
O1 Ni1 O2 91.47(8) 3_667 3_667
O1 Ni1 O2 91.47(8) . .
O1 Ni1 O2 88.53(8) 3_667 .
O2 Ni1 O2 180.000(1) 3_667 .
O1 Ni1 N1 86.26(6) . .
O1 Ni1 N1 93.74(6) 3_667 .
O2 Ni1 N1 93.14(7) 3_667 .
O2 Ni1 N1 86.86(7) . .
O1 Ni1 N1 93.74(6) . 3_667
O1 Ni1 N1 86.26(6) 3_667 3_667
O2 Ni1 N1 86.86(7) 3_667 3_667
O2 Ni1 N1 93.14(7) . 3_667
N1 Ni1 N1 180.000(1) . 3_667
C14 O1 Ni1 133.73(14) . .
C15 O2 Ni1 128.48(16) . .
C15 O2 H2A 112(2) . .
Ni1 O2 H2A 118(2) . .

loop_
_geom_bond_atom_site_label_1
_geom_bond_atom_site_label_2
_geom_bond_distance
_geom_bond_site_symmetry_2
C1 N2 1.328(3) .
C1 N3 1.341(3) .
C1 N1 1.417(3) .
C2 N2 1.388(3) .
C2 C7 1.400(3) .
C2 C3 1.411(3) .
C3 N3 1.379(3) .
C3 C4 1.389(3) .
C4 C5 1.382(4) .
C4 H4 0.9300 .
C5 C6 1.399(4) .
C5 H5 0.9300 .
C6 C7 1.376(4) .
C6 H6 0.9300 .
C7 H7 0.9300 .
C8 N1 1.303(3) .
C8 C9 1.428(3) .
C8 H8 0.9300 .
C9 C14 1.411(3) .
C9 C10 1.418(3) .
C10 C11 1.366(3) .
C10 H10 0.9300 .
C11 C12 1.386(3) .
C11 H11 0.9300 .
C12 C13 1.367(3) .
C12 H12 0.9300 .
C13 C14 1.424(3) .
C13 H13 0.9300 .
C14 O1 1.307(3) .
C15 O2 1.411(3) .
C15 H15A 0.9600 .
C15 H15B 0.9600 .
C15 H15C 0.9600 .
N1 Ni1 2.2086(17) .
N3 H1 0.89(3) .
Ni1 O1 2.0131(15) .
Ni1 O1 2.0131(15) 3_667
Ni1 O2 2.0546(18) 3_667
Ni1 O2 2.0546(18) .
Ni1 N1 2.2086(18) 3_667
O2 H2A 0.76(3) .
